data_7226176
loop_
_publ_author_name
'Chen, Li-Hsun'
'Kao, Chih-Hsien'
'DHOLE, SANDIP'
'Barve, Indrajeet'
'Shen, Li-Ching'
'Chung, Wen-Sheng'
'Sun, Chung-Ming'

_publ_section_title
;
 Regioselective Synthesis of Imidazo[1,5-a]quinoxalines and Methyl
 N-Phenylbenzimidats on Ionic Liquid Support
;
_journal_name_full 'RSC Adv.'
_journal_paper_doi 10.1039/C6RA11861E
_journal_year 2016
_chemical_formula_sum 'C15 H17 N3 O2'
_chemical_formula_weight 271.32
_chemical_name_systematic 'methyl 3,4,4-trimethyl-4,5-dihydroimidazo[1,5-a]quinoxaline-7-carboxylate'
_space_group_IT_number 61
_symmetry_cell_setting orthorhombic
_symmetry_space_group_name_Hall '-P 2ac 2ab'
_symmetry_space_group_name_H-M 'P b c a'
_atom_sites_solution_hydrogens geom
_atom_sites_solution_primary direct
_atom_sites_solution_secondary difmap
_audit_creation_method SHELXL-97
_audit_update_record
;
2016-01-02 deposited with the CCDC.
2016-08-01 downloaded from the CCDC.
;
_cell_angle_alpha 90.00
_cell_angle_beta 90.00
_cell_angle_gamma 90.00
_cell_formula_units_Z 8
_cell_length_a 8.2166(6)
_cell_length_b 15.0686(10)
_cell_length_c 22.6298(15)
_cell_measurement_reflns_used 4144
_cell_measurement_temperature 100(2)
_cell_measurement_theta_max 26.2601
_cell_measurement_theta_min 2.8495
_cell_volume 2801.9(3)
_computing_cell_refinement 'SAINT V7.68A (Bruker AXS, 2009)'
_computing_data_collection 'APEX2 (Bruker AXS, 2010)'
_computing_data_reduction 'SAINT V7.68A (Bruker AXS, 2009)'
_computing_molecular_graphics 'SHELXTL (Sheldrick, 2008)'
_computing_publication_material SHELXTL
_computing_structure_refinement 'SHELXL-97 (Sheldrick, 2008)'
_computing_structure_solution 'SHELXS-97 (Sheldrick, 2008)'
_diffrn_ambient_temperature 100(2)
_diffrn_detector_area_resol_mean 8.3333
_diffrn_measured_fraction_theta_full 0.997
_diffrn_measured_fraction_theta_max 0.997
_diffrn_measurement_device_type 'Bruker APEX-II CCD'
_diffrn_measurement_method '\f and \w scans'
_diffrn_radiation_monochromator graphite
_diffrn_radiation_source 'fine-focus sealed tube'
_diffrn_radiation_type MoK\a
_diffrn_radiation_wavelength 0.71073
_diffrn_reflns_av_R_equivalents 0.0454
_diffrn_reflns_av_sigmaI/netI 0.0320
_diffrn_reflns_limit_h_max 10
_diffrn_reflns_limit_h_min -10
_diffrn_reflns_limit_k_max 18
_diffrn_reflns_limit_k_min -18
_diffrn_reflns_limit_l_max 26
_diffrn_reflns_limit_l_min -28
_diffrn_reflns_number 19670
_diffrn_reflns_theta_full 26.48
_diffrn_reflns_theta_max 26.48
_diffrn_reflns_theta_min 1.80
_exptl_absorpt_coefficient_mu 0.088
_exptl_absorpt_correction_T_max 0.9486
_exptl_absorpt_correction_T_min 0.7938
_exptl_absorpt_correction_type multi-scan
_exptl_absorpt_process_details 'SADABS V2008/1 (Bruker AXS)'
_exptl_crystal_colour Colorless
_exptl_crystal_density_diffrn 1.286
_exptl_crystal_density_meas ?
_exptl_crystal_density_method 'not measured'
_exptl_crystal_description Lump
_exptl_crystal_F_000 1152
_exptl_crystal_size_max 0.25
_exptl_crystal_size_mid 0.20
_exptl_crystal_size_min 0.20
_refine_diff_density_max 0.585
_refine_diff_density_min -0.581
_refine_diff_density_rms 0.048
_refine_ls_extinction_method none
_refine_ls_goodness_of_fit_ref 1.033
_refine_ls_hydrogen_treatment constr
_refine_ls_matrix_type full
_refine_ls_number_parameters 185
_refine_ls_number_reflns 2893
_refine_ls_number_restraints 0
_refine_ls_restrained_S_all 1.033
_refine_ls_R_factor_all 0.0585
_refine_ls_R_factor_gt 0.0438
_refine_ls_shift/su_max 0.000
_refine_ls_shift/su_mean 0.000
_refine_ls_structure_factor_coef Fsqd
_refine_ls_weighting_details 'calc w=1/[\s^2^(Fo^2^)+(0.0546P)^2^+1.7616P] where P=(Fo^2^+2Fc^2^)/3'
_refine_ls_weighting_scheme calc
_refine_ls_wR_factor_gt 0.1096
_refine_ls_wR_factor_ref 0.1185
_reflns_number_gt 2310
_reflns_number_total 2893
_reflns_threshold_expression >2sigma(I)
_cod_data_source_file c6ra11861e2.cif
_cod_data_source_block mo_120560lt_0m
_cod_depositor_comments
;
The following automatic conversions were performed:

'_exptl_crystal_density_meas' value 'not measured' was changed to '?'
- the value is perceived as not measured.

Automatic conversion script
Id: cif_fix_values 4268 2015-11-12 08:31:59Z antanas 
;
_cod_database_code 7226176

loop_
_symmetry_equiv_pos_as_xyz
'x, y, z'
'x+1/2, -y+1/2, -z'
'-x, y+1/2, -z+1/2'
'-x+1/2, -y, z+1/2'
'-x, -y, -z'
'-x-1/2, y-1/2, z'
'x, -y-1/2, z-1/2'
'x-1/2, y, -z-1/2'

loop_
_atom_site_label
_atom_site_type_symbol
_atom_site_fract_x
_atom_site_fract_y
_atom_site_fract_z
_atom_site_U_iso_or_equiv
_atom_site_adp_type
_atom_site_occupancy
_atom_site_symmetry_multiplicity
_atom_site_calc_flag
_atom_site_refinement_flags
O1 O 0.87157(14) 0.61334(7) 0.50755(5) 0.0224(3) Uani 1 1 d .
O2 O 0.79312(14) 0.71303(7) 0.43972(6) 0.0235(3) Uani 1 1 d .
N1 N 0.35481(15) 0.38108(8) 0.36856(6) 0.0160(3) Uani 1 1 d .
N2 N 0.24297(17) 0.25495(9) 0.33947(6) 0.0207(3) Uani 1 1 d .
N3 N 0.32385(15) 0.55471(9) 0.33611(6) 0.0171(3) Uani 1 1 d .
H3 H 0.3378 0.6032 0.3150 0.021 Uiso 1 1 calc R
C1 C 0.9864(2) 0.67809(12) 0.52926(8) 0.0250(4) Uani 1 1 d .
H1A H 1.0675 0.6906 0.4986 0.038 Uiso 1 1 calc R
H1B H 1.0409 0.6548 0.5645 0.038 Uiso 1 1 calc R
H1C H 0.9287 0.7329 0.5394 0.038 Uiso 1 1 calc R
C2 C 0.78136(18) 0.63987(10) 0.46150(7) 0.0175(3) Uani 1 1 d .
C3 C 0.66776(18) 0.57028(10) 0.44043(7) 0.0165(3) Uani 1 1 d .
C4 C 0.54858(18) 0.59494(10) 0.39999(7) 0.0165(3) Uani 1 1 d .
H4 H 0.5412 0.6550 0.3875 0.020 Uiso 1 1 calc R
C5 C 0.43964(18) 0.53234(10) 0.37752(7) 0.0157(3) Uani 1 1 d .
C6 C 0.45998(18) 0.44363(10) 0.39523(7) 0.0155(3) Uani 1 1 d .
C7 C 0.22230(19) 0.40379(11) 0.33381(7) 0.0168(3) Uani 1 1 d .
C8 C 0.1538(2) 0.32548(11) 0.31677(7) 0.0204(4) Uani 1 1 d .
C9 C 0.0048(2) 0.30695(13) 0.28053(9) 0.0340(5) Uani 1 1 d .
H9A H -0.0876 0.3401 0.2967 0.051 Uiso 1 1 calc R
H9B H -0.0193 0.2433 0.2816 0.051 Uiso 1 1 calc R
H9C H 0.0240 0.3253 0.2396 0.051 Uiso 1 1 calc R
C10 C 0.57788(19) 0.41890(10) 0.43585(7) 0.0179(3) Uani 1 1 d .
H10 H 0.5876 0.3586 0.4477 0.022 Uiso 1 1 calc R
C11 C 0.68148(19) 0.48243(10) 0.45914(7) 0.0182(3) Uani 1 1 d .
H11 H 0.7611 0.4663 0.4876 0.022 Uiso 1 1 calc R
C12 C 0.36200(19) 0.29088(10) 0.37000(7) 0.0182(3) Uani 1 1 d .
H12 H 0.4429 0.2580 0.3905 0.022 Uiso 1 1 calc R
C13 C 0.17786(19) 0.50052(10) 0.32588(7) 0.0181(3) Uani 1 1 d .
C14 C 0.0430(2) 0.52648(12) 0.36954(9) 0.0270(4) Uani 1 1 d .
H14A H 0.0803 0.5156 0.4100 0.040 Uiso 1 1 calc R
H14B H -0.0544 0.4909 0.3617 0.040 Uiso 1 1 calc R
H14C H 0.0171 0.5896 0.3648 0.040 Uiso 1 1 calc R
C15 C 0.1232(2) 0.51975(12) 0.26246(8) 0.0265(4) Uani 1 1 d .
H15A H 0.1091 0.5839 0.2573 0.040 Uiso 1 1 calc R
H15B H 0.0198 0.4896 0.2547 0.040 Uiso 1 1 calc R
H15C H 0.2059 0.4981 0.2348 0.040 Uiso 1 1 calc R

loop_
_atom_site_aniso_label
_atom_site_aniso_U_11
_atom_site_aniso_U_22
_atom_site_aniso_U_33
_atom_site_aniso_U_23
_atom_site_aniso_U_13
_atom_site_aniso_U_12
O1 0.0220(6) 0.0203(6) 0.0250(6) -0.0002(5) -0.0053(5) -0.0054(5)
O2 0.0206(6) 0.0165(6) 0.0333(7) 0.0013(5) -0.0023(5) -0.0027(5)
N1 0.0146(6) 0.0142(6) 0.0191(7) -0.0003(5) -0.0003(5) 0.0007(5)
N2 0.0210(7) 0.0177(7) 0.0234(7) -0.0003(6) -0.0017(6) -0.0016(6)
N3 0.0167(7) 0.0151(6) 0.0195(7) 0.0042(5) -0.0012(5) -0.0011(5)
C1 0.0230(8) 0.0232(8) 0.0289(10) -0.0031(8) -0.0053(7) -0.0064(7)
C2 0.0139(7) 0.0175(8) 0.0211(8) -0.0021(7) 0.0037(6) 0.0019(6)
C3 0.0133(7) 0.0169(8) 0.0193(8) -0.0024(6) 0.0035(6) -0.0006(6)
C4 0.0170(8) 0.0130(7) 0.0196(8) 0.0010(6) 0.0038(6) 0.0009(6)
C5 0.0150(7) 0.0169(7) 0.0152(8) -0.0006(6) 0.0032(6) 0.0023(6)
C6 0.0134(7) 0.0151(7) 0.0179(8) -0.0007(6) 0.0024(6) 0.0001(6)
C7 0.0140(7) 0.0200(8) 0.0165(8) 0.0001(6) -0.0002(6) 0.0012(6)
C8 0.0187(8) 0.0197(8) 0.0228(9) 0.0016(7) -0.0022(7) -0.0006(6)
C9 0.0324(10) 0.0274(10) 0.0423(12) 0.0014(9) -0.0164(9) -0.0060(8)
C10 0.0168(7) 0.0152(8) 0.0218(8) 0.0008(6) 0.0001(6) 0.0017(6)
C11 0.0145(7) 0.0192(8) 0.0210(8) -0.0002(7) -0.0006(6) 0.0009(6)
C12 0.0183(8) 0.0140(7) 0.0222(8) 0.0007(6) -0.0001(7) -0.0002(6)
C13 0.0152(8) 0.0168(8) 0.0224(8) 0.0014(6) -0.0003(7) 0.0005(6)
C14 0.0217(9) 0.0218(9) 0.0375(11) 0.0005(8) 0.0072(8) 0.0041(7)
C15 0.0260(9) 0.0237(9) 0.0297(10) 0.0054(7) -0.0088(7) -0.0003(7)

loop_
_atom_type_symbol
_atom_type_description
_atom_type_scat_dispersion_real
_atom_type_scat_dispersion_imag
_atom_type_scat_source
C C 0.0033 0.0016 'International Tables Vol C Tables 4.2.6.8 and 6.1.1.4'
H H 0.0000 0.0000 'International Tables Vol C Tables 4.2.6.8 and 6.1.1.4'
N N 0.0061 0.0033 'International Tables Vol C Tables 4.2.6.8 and 6.1.1.4'
O O 0.0106 0.0060 'International Tables Vol C Tables 4.2.6.8 and 6.1.1.4'

loop_
_geom_angle_atom_site_label_1
_geom_angle_atom_site_label_2
_geom_angle_atom_site_label_3
_geom_angle
C2 O1 C1 115.12(13)
C12 N1 C7 107.12(13)
C12 N1 C6 128.98(14)
C7 N1 C6 123.89(13)
C12 N2 C8 105.78(13)
C5 N3 C13 122.34(13)
C5 N3 H3 118.8
C13 N3 H3 118.8
O1 C1 H1A 109.5
O1 C1 H1B 109.5
H1A C1 H1B 109.5
O1 C1 H1C 109.5
H1A C1 H1C 109.5
H1B C1 H1C 109.5
O2 C2 O1 122.94(15)
O2 C2 C3 124.27(15)
O1 C2 C3 112.79(13)
C4 C3 C11 120.69(14)
C4 C3 C2 117.76(14)
C11 C3 C2 121.52(14)
C3 C4 C5 120.69(14)
C3 C4 H4 119.7
C5 C4 H4 119.7
N3 C5 C4 121.69(14)
N3 C5 C6 120.59(14)
C4 C5 C6 117.54(14)
C10 C6 C5 121.86(14)
C10 C6 N1 122.06(14)
C5 C6 N1 116.08(14)
C8 C7 N1 105.74(14)
C8 C7 C13 134.47(14)
N1 C7 C13 119.65(14)
C7 C8 N2 109.85(14)
C7 C8 C9 130.77(15)
N2 C8 C9 119.36(15)
C8 C9 H9A 109.5
C8 C9 H9B 109.5
H9A C9 H9B 109.5
C8 C9 H9C 109.5
H9A C9 H9C 109.5
H9B C9 H9C 109.5
C11 C10 C6 119.72(15)
C11 C10 H10 120.1
C6 C10 H10 120.1
C10 C11 C3 119.39(15)
C10 C11 H11 120.3
C3 C11 H11 120.3
N2 C12 N1 111.51(14)
N2 C12 H12 124.2
N1 C12 H12 124.2
N3 C13 C7 108.64(12)
N3 C13 C15 106.36(13)
C7 C13 C15 111.35(14)
N3 C13 C14 110.25(13)
C7 C13 C14 110.08(13)
C15 C13 C14 110.09(14)
C13 C14 H14A 109.5
C13 C14 H14B 109.5
H14A C14 H14B 109.5
C13 C14 H14C 109.5
H14A C14 H14C 109.5
H14B C14 H14C 109.5
C13 C15 H15A 109.5
C13 C15 H15B 109.5
H15A C15 H15B 109.5
C13 C15 H15C 109.5
H15A C15 H15C 109.5
H15B C15 H15C 109.5

loop_
_geom_bond_atom_site_label_1
_geom_bond_atom_site_label_2
_geom_bond_distance
O1 C2 1.340(2)
O1 C1 1.4434(19)
O2 C2 1.2113(19)
N1 C12 1.361(2)
N1 C7 1.386(2)
N1 C6 1.414(2)
N2 C12 1.314(2)
N2 C8 1.389(2)
N3 C5 1.377(2)
N3 C13 1.469(2)
N3 H3 0.8800
C1 H1A 0.9800
C1 H1B 0.9800
C1 H1C 0.9800
C2 C3 1.483(2)
C3 C4 1.391(2)
C3 C11 1.394(2)
C4 C5 1.396(2)
C4 H4 0.9500
C5 C6 1.406(2)
C6 C10 1.386(2)
C7 C8 1.363(2)
C7 C13 1.513(2)
C8 C9 1.499(2)
C9 H9A 0.9800
C9 H9B 0.9800
C9 H9C 0.9800
C10 C11 1.385(2)
C10 H10 0.9500
C11 H11 0.9500
C12 H12 0.9500
C13 C15 1.531(2)
C13 C14 1.535(2)
C14 H14A 0.9800
C14 H14B 0.9800
C14 H14C 0.9800
C15 H15A 0.9800
C15 H15B 0.9800
C15 H15C 0.9800
